data_2211624
loop_
_publ_author_name
'Yun-Feng Chen'
'Jing Qin'
'Li-Ping Cao'
'Meng Gao'

_publ_section_title
;Diethyl
 4-iodo-1,22-dioxo-15-(4-pyridylethynyl)-1,20,12,21-tetraazahexacyclo[10.10.2.0^3,8^.0^10,23^.0^14,20^.0^21,24^]tetracosa-3,5,7,14,16,18-hexaene-23,24-dicarboxylate:
 a molecular clip based on bis(ethoxycarbonyl)glycoluril
;
_journal_coeditor_code SJ2160
_journal_issue 12
_journal_name_full 'Acta Crystallographica Section E'
_journal_page_first o5881
_journal_page_last o5882
_journal_paper_doi 10.1107/S1600536806049853
_journal_volume 62
_journal_year 2006
_chemical_formula_iupac 'C33 H28 I N5 O6'
_chemical_formula_moiety 'C33 H28 I N5 O6'
_chemical_formula_sum 'C33 H28 I N5 O6'
_chemical_formula_weight 717.50
_chemical_name_systematic
;
Diethyl 4-iodo-1,22-dioxo-15-(4-pyridylethynyl)-1,20,12,21-
tetraazahexacyclo[10.10.2.0^3,8^.0^10,23^.0^14,20^.0^21,24^]tetracosa-
3,5,7,14,16,18-hexaene-23,24-dicarboxylate
;
_space_group_IT_number 15
_symmetry_cell_setting monoclinic
_symmetry_space_group_name_Hall '-C 2yc'
_symmetry_space_group_name_H-M 'C 1 2/c 1'
_atom_sites_solution_hydrogens geom
_atom_sites_solution_primary direct
_atom_sites_solution_secondary difmap
_audit_creation_method SHELXL-97
_cell_angle_alpha 90.00
_cell_angle_beta 108.7730(10)
_cell_angle_gamma 90.00
_cell_formula_units_Z 8
_cell_length_a 38.825(3)
_cell_length_b 8.5516(6)
_cell_length_c 18.8448(14)
_cell_measurement_reflns_used 2860
_cell_measurement_temperature 298(2)
_cell_measurement_theta_max 19.46
_cell_measurement_theta_min 2.19
_cell_volume 5923.9(8)
_computing_cell_refinement 'SAINT (Bruker, 2001)'
_computing_data_collection 'SMART (Bruker, 2001)'
_computing_data_reduction SAINT
_computing_molecular_graphics 'PLATON (Spek, 2003)'
_computing_publication_material PLATON
_computing_structure_refinement 'SHELXL97 (Sheldrick, 1997)'
_computing_structure_solution 'SHELXS97 (Sheldrick, 1997)'
_diffrn_ambient_temperature 298(2)
_diffrn_measured_fraction_theta_full 0.959
_diffrn_measured_fraction_theta_max 0.959
_diffrn_measurement_device_type 'Bruker SMART CCD area-detector'
_diffrn_measurement_method '\f and \w'
_diffrn_radiation_monochromator graphite
_diffrn_radiation_source 'fine-focus sealed tube'
_diffrn_radiation_type MoK\a
_diffrn_radiation_wavelength 0.71073
_diffrn_reflns_av_R_equivalents 0.0757
_diffrn_reflns_av_sigmaI/netI 0.0761
_diffrn_reflns_limit_h_max 46
_diffrn_reflns_limit_h_min -46
_diffrn_reflns_limit_k_max 10
_diffrn_reflns_limit_k_min -10
_diffrn_reflns_limit_l_max 20
_diffrn_reflns_limit_l_min -22
_diffrn_reflns_number 19410
_diffrn_reflns_theta_full 25.00
_diffrn_reflns_theta_max 25.00
_diffrn_reflns_theta_min 2.22
_diffrn_standards_number 0
_exptl_absorpt_coefficient_mu 1.137
_exptl_absorpt_correction_T_max 0.9776
_exptl_absorpt_correction_T_min 0.9145
_exptl_absorpt_correction_type multi-scan
_exptl_absorpt_process_details '(SADABS; Bruker, 2001)'
_exptl_crystal_colour colorless
_exptl_crystal_density_diffrn 1.609
_exptl_crystal_density_method 'not measured'
_exptl_crystal_description block
_exptl_crystal_F_000 2896
_exptl_crystal_size_max 0.08
_exptl_crystal_size_mid 0.06
_exptl_crystal_size_min 0.02
_refine_diff_density_max 0.974
_refine_diff_density_min -0.805
_refine_ls_extinction_method none
_refine_ls_goodness_of_fit_ref 1.010
_refine_ls_hydrogen_treatment constr
_refine_ls_matrix_type full
_refine_ls_number_parameters 418
_refine_ls_number_reflns 5005
_refine_ls_number_restraints 57
_refine_ls_restrained_S_all 1.009
_refine_ls_R_factor_all 0.1512
_refine_ls_R_factor_gt 0.0942
_refine_ls_shift/su_max 0.000
_refine_ls_shift/su_mean 0.000
_refine_ls_structure_factor_coef Fsqd
_refine_ls_weighting_details 'calc w=1/[\s^2^(Fo^2^)+(0.1787P)^2^] where P=(Fo^2^+2Fc^2^)/3'
_refine_ls_weighting_scheme calc
_refine_ls_wR_factor_gt 0.2427
_refine_ls_wR_factor_ref 0.2778
_reflns_number_gt 2882
_reflns_number_total 5005
_reflns_threshold_expression I>2s(I)
_cod_data_source_file sj2160.cif
_cod_data_source_block I
_cod_depositor_comments
;
The following automatic conversions were performed:
'_symmetry_cell_setting' value 'Monoclinic' changed to 'monoclinic'
according to '/home/saulius/struct/CIF-dictionaries/cif_core.dic'
dictionary named 'cif_core.dic' version 2.4.1 from 2010-06-29.

Automatic conversion script
Id: cif_fix_enum 1527 2010-12-29 10:47:43Z saulius 

The following automatic conversions were performed:

'_symmetry_cell_setting' value 'Monoclinic' changed to 'monoclinic'
according to /home/saulius/struct/CIF-dictionaries/cif_core.dic
dictionary named 'cif_core.dic' version 2.4.1 from 2010-06-29.

Automatic conversion script
Id: cif_fix_values 1715 2011-07-08 13:25:40Z adriana 
;
_cod_original_cell_volume 5923.9(7)
_cod_original_sg_symbol_H-M 'C 2/c'
_cod_database_code 2211624
_cod_database_fobs_code 2211624

loop_
_symmetry_equiv_pos_as_xyz
'x, y, z'
'-x, y, -z+1/2'
'x+1/2, y+1/2, z'
'-x+1/2, y+1/2, -z+1/2'
'-x, -y, -z'
'x, -y, z-1/2'
'-x+1/2, -y+1/2, -z'
'x+1/2, -y+1/2, z-1/2'

loop_
_atom_site_type_symbol
_atom_site_label
_atom_site_fract_x
_atom_site_fract_y
_atom_site_fract_z
_atom_site_U_iso_or_equiv
_atom_site_adp_type
_atom_site_calc_flag
_atom_site_refinement_flags
_atom_site_occupancy
_atom_site_disorder_assembly
_atom_site_disorder_group
C C1 0.5230(3) -0.0223(12) 0.6845(6) 0.054(3) Uani d . 1 . .
H H1 0.5096 -0.1137 0.6817 0.064 Uiso calc R 1 . .
C C2 0.5044(3) 0.1109(13) 0.6597(5) 0.052(3) Uani d . 1 . .
H H2 0.4791 0.1095 0.6413 0.062 Uiso calc R 1 . .
C C3 0.52302(19) 0.2499(8) 0.6617(4) 0.0269(16) Uani d . 1 . .
C C4 0.5613(2) 0.2432(10) 0.6932(4) 0.0308(17) Uani d . 1 . .
H H4 0.5756 0.3324 0.6976 0.037 Uiso calc R 1 . .
C C5 0.5769(2) 0.0976(10) 0.7173(5) 0.039(2) Uani d . 1 . .
H H5 0.6021 0.0945 0.7382 0.046 Uiso calc R 1 . .
C C6 0.5043(2) 0.3902(11) 0.6367(5) 0.038(2) Uani d . 1 . .
C C7 0.48622(19) 0.5068(10) 0.6139(4) 0.0297(17) Uani d . 1 . .
C C8 0.4644(2) 0.6403(9) 0.5849(4) 0.0267(16) Uani d . 1 . .
C C9 0.4709(2) 0.7288(11) 0.5293(5) 0.040(2) Uani d . 1 . .
H H9 0.4899 0.7027 0.5116 0.048 Uiso calc R 1 . .
C C10 0.4488(2) 0.8585(11) 0.4997(5) 0.045(2) Uani d . 1 . .
H H10 0.4534 0.9210 0.4634 0.054 Uiso calc R 1 . .
C C11 0.4203(2) 0.8915(9) 0.5252(5) 0.0346(19) Uani d . 1 . .
H H11 0.4048 0.9741 0.5038 0.042 Uiso calc R 1 . .
C C12 0.41373(18) 0.8058(8) 0.5816(4) 0.0242(15) Uani d . 1 . .
C C13 0.43566(17) 0.6779(8) 0.6120(4) 0.0202(15) Uani d . 1 . .
C C14 0.3832(2) 0.8589(8) 0.6096(5) 0.0319(18) Uani d . 1 . .
H H14A 0.3936 0.9016 0.6596 0.038 Uiso calc R 1 . .
H H14B 0.3699 0.9421 0.5774 0.038 Uiso calc R 1 . .
C C15 0.43183(18) 0.5855(8) 0.6798(4) 0.0237(16) Uani d . 1 . .
H H15A 0.4494 0.5007 0.6910 0.028 Uiso calc R 1 . .
H H15B 0.4383 0.6546 0.7229 0.028 Uiso calc R 1 . .
C C16 0.32424(17) 0.7149(7) 0.5587(4) 0.0181(14) Uani d U 1 . .
C C17 0.3844(2) 0.3827(8) 0.6309(4) 0.0224(16) Uani d . 1 . .
C C18 0.36591(18) 0.6192(7) 0.6693(4) 0.0179(14) Uani d . 1 . .
C C19 0.3700(2) 0.7003(10) 0.7464(4) 0.0304(18) Uani d . 1 . .
C C20 0.3935(3) 0.6967(11) 0.8752(3) 0.062(3) Uani d D 1 . .
H H20A 0.3696 0.7302 0.8749 0.075 Uiso calc PR 0.62 A 1
H H20B 0.4092 0.7879 0.8837 0.075 Uiso calc PR 0.62 A 1
H H20C 0.3714 0.6779 0.8873 0.075 Uiso d PR 0.38 A 2
H H20D 0.3969 0.8088 0.8732 0.075 Uiso d PR 0.38 A 2
C C21 0.4087(3) 0.5805(11) 0.9373(3) 0.073(7) Uani d PRDU 0.62 A 1
H H21A 0.3935 0.4894 0.9283 0.110 Uiso calc PR 0.62 A 1
H H21B 0.4095 0.6267 0.9843 0.110 Uiso calc PR 0.62 A 1
H H21C 0.4329 0.5513 0.9391 0.110 Uiso calc PR 0.62 A 1
C C21' 0.4257(3) 0.6276(11) 0.9353(3) 0.045(6) Uani d PRDU 0.38 A 2
H H21D 0.4193 0.5268 0.9495 0.068 Uiso calc PR 0.38 A 2
H H21E 0.4326 0.6954 0.9782 0.068 Uiso calc PR 0.38 A 2
H H21F 0.4458 0.6169 0.9164 0.068 Uiso calc PR 0.38 A 2
C C22 0.33274(17) 0.5076(7) 0.6435(4) 0.0175(14) Uani d . 1 . .
C C23 0.3149(2) 0.4653(9) 0.7027(4) 0.0270(17) Uani d . 1 . .
C C24 0.3203(2) 0.3184(9) 0.8105(4) 0.052(2) Uani d DU 1 . .
H H24A 0.2956 0.2792 0.7925 0.063 Uiso calc PR 0.73 B 1
H H24B 0.3207 0.4117 0.8400 0.063 Uiso calc PR 0.73 B 1
H H24C 0.2939 0.3202 0.7940 0.063 Uiso d PR 0.27 B 2
H H24D 0.3291 0.3966 0.8495 0.063 Uiso d PR 0.27 B 2
C C25 0.3454(2) 0.1950(9) 0.8585(4) 0.067(4) Uani d PRDU 0.73 B 1
H H25A 0.3394 0.0945 0.8350 0.101 Uiso calc PR 0.73 B 1
H H25B 0.3424 0.1923 0.9071 0.101 Uiso calc PR 0.73 B 1
H H25C 0.3702 0.2202 0.8636 0.101 Uiso calc PR 0.73 B 1
C C25' 0.3335(2) 0.1598(9) 0.8421(4) 0.031(7) Uani d PRDU 0.27 B 2
H H25D 0.3234 0.0814 0.8047 0.046 Uiso calc PR 0.27 B 2
H H25E 0.3260 0.1402 0.8851 0.046 Uiso calc PR 0.27 B 2
H H25F 0.3596 0.1565 0.8566 0.046 Uiso calc PR 0.27 B 2
C C26 0.27489(16) 0.5177(8) 0.5318(4) 0.0192(14) Uani d . 1 . .
H H26A 0.2581 0.5986 0.5055 0.023 Uiso calc R 1 . .
H H26B 0.2631 0.4595 0.5618 0.023 Uiso calc R 1 . .
C C27 0.3243(2) 0.2450(8) 0.5794(4) 0.0261(16) Uani d . 1 . .
H H27A 0.3061 0.2250 0.6036 0.031 Uiso calc R 1 . .
H H27B 0.3388 0.1508 0.5838 0.031 Uiso calc R 1 . .
C C28 0.28146(18) 0.4077(7) 0.4744(4) 0.0194(14) Uani d . 1 . .
C C29 0.30511(18) 0.2780(8) 0.4969(4) 0.0239(15) Uani d . 1 . .
C C30 0.3104(2) 0.1734(8) 0.4440(4) 0.0285(17) Uani d . 1 . .
H H30 0.3259 0.0881 0.4595 0.034 Uiso calc R 1 . .
C C31 0.2924(2) 0.1980(9) 0.3682(4) 0.0332(18) Uani d . 1 . .
H H31 0.2957 0.1281 0.3332 0.040 Uiso calc R 1 . .
C C32 0.2698(2) 0.3237(10) 0.3444(4) 0.0319(18) Uani d . 1 . .
H H32 0.2580 0.3396 0.2935 0.038 Uiso calc R 1 . .
C C33 0.26435(19) 0.4284(9) 0.3970(4) 0.0262(16) Uani d . 1 . .
I I1 0.23245(2) 0.59435(10) 0.35853(4) 0.0780(4) Uani d . 1 . .
N N1 0.5599(2) -0.0326(9) 0.7135(4) 0.049(2) Uani d . 1 . .
N N2 0.35762(15) 0.7339(6) 0.6118(3) 0.0238(13) Uani d . 1 . .
N N3 0.39608(14) 0.5198(6) 0.6708(3) 0.0183(12) Uani d . 1 . .
N N4 0.30703(15) 0.5920(6) 0.5818(3) 0.0207(13) Uani d . 1 . .
N N5 0.34762(16) 0.3699(6) 0.6187(3) 0.0211(13) Uani d . 1 . .
O O1 0.31109(13) 0.7939(6) 0.5033(3) 0.0303(12) Uani d . 1 . .
O O2 0.40295(14) 0.2875(6) 0.6130(3) 0.0315(12) Uani d U 1 . .
O O3 0.35480(18) 0.8217(9) 0.7484(4) 0.063(2) Uani d . 1 . .
O O4 0.39085(17) 0.6260(7) 0.8023(3) 0.0412(14) Uani d D 1 A .
O O5 0.28905(19) 0.5306(10) 0.7082(4) 0.064(2) Uani d . 1 . .
O O6 0.33296(15) 0.3556(7) 0.7470(3) 0.0374(14) Uani d D 1 B .

loop_
_atom_site_aniso_label
_atom_site_aniso_U_11
_atom_site_aniso_U_22
_atom_site_aniso_U_33
_atom_site_aniso_U_12
_atom_site_aniso_U_13
_atom_site_aniso_U_23
C1 0.072(7) 0.040(5) 0.051(6) -0.022(5) 0.023(5) -0.016(5)
C2 0.037(5) 0.079(8) 0.037(5) -0.019(5) 0.007(4) -0.016(5)
C3 0.027(4) 0.032(4) 0.022(4) 0.007(3) 0.009(3) -0.004(3)
C4 0.029(4) 0.041(5) 0.022(4) 0.004(3) 0.008(3) -0.001(3)
C5 0.034(4) 0.054(6) 0.024(4) 0.009(4) 0.005(4) -0.002(4)
C6 0.029(4) 0.061(6) 0.028(4) -0.005(4) 0.015(4) -0.003(4)
C7 0.019(4) 0.048(5) 0.023(4) 0.009(4) 0.008(3) 0.001(4)
C8 0.025(4) 0.039(4) 0.018(4) 0.004(3) 0.008(3) -0.007(3)
C9 0.029(4) 0.055(5) 0.039(5) 0.008(4) 0.016(4) -0.001(4)
C10 0.051(5) 0.063(6) 0.029(5) -0.009(5) 0.023(4) 0.010(4)
C11 0.037(4) 0.034(4) 0.030(4) 0.005(3) 0.006(4) 0.006(3)
C12 0.021(4) 0.032(4) 0.017(4) -0.003(3) 0.003(3) 0.001(3)
C13 0.017(3) 0.026(4) 0.017(3) -0.001(3) 0.004(3) 0.002(3)
C14 0.026(4) 0.024(4) 0.050(5) 0.004(3) 0.018(4) -0.005(4)
C15 0.015(3) 0.041(4) 0.015(3) 0.008(3) 0.004(3) 0.002(3)
C16 0.017(3) 0.017(3) 0.020(3) 0.007(2) 0.007(2) -0.003(2)
C17 0.032(4) 0.024(4) 0.010(3) 0.015(3) 0.005(3) 0.010(3)
C18 0.021(3) 0.022(3) 0.011(3) 0.011(3) 0.007(3) 0.000(3)
C19 0.022(4) 0.042(5) 0.027(4) 0.002(3) 0.008(3) -0.012(4)
C20 0.084(7) 0.075(7) 0.027(5) 0.007(6) 0.017(5) -0.013(5)
C21 0.098(9) 0.092(9) 0.086(9) -0.002(6) 0.028(6) -0.009(6)
C21' 0.044(9) 0.058(10) 0.035(9) 0.004(8) 0.014(7) -0.002(8)
C22 0.021(3) 0.016(3) 0.015(3) 0.011(3) 0.005(3) 0.003(3)
C23 0.032(4) 0.037(4) 0.013(4) 0.000(3) 0.007(3) -0.002(3)
C24 0.057(4) 0.063(4) 0.043(4) -0.003(4) 0.023(3) 0.012(3)
C25 0.078(8) 0.069(8) 0.060(7) -0.011(7) 0.029(6) 0.012(6)
C25' 0.046(11) 0.028(10) 0.016(10) -0.012(8) 0.007(8) -0.002(8)
C26 0.007(3) 0.032(4) 0.016(3) 0.004(3) 0.001(3) -0.004(3)
C27 0.041(4) 0.013(3) 0.021(4) 0.010(3) 0.007(3) 0.006(3)
C28 0.019(3) 0.020(3) 0.020(4) 0.006(3) 0.007(3) 0.005(3)
C29 0.027(4) 0.018(3) 0.028(4) -0.003(3) 0.010(3) -0.006(3)
C30 0.036(4) 0.023(4) 0.033(4) 0.006(3) 0.020(4) -0.007(3)
C31 0.045(5) 0.030(4) 0.026(4) 0.000(4) 0.014(4) -0.014(3)
C32 0.037(4) 0.046(5) 0.018(4) -0.001(4) 0.017(3) -0.002(3)
C33 0.022(4) 0.037(4) 0.025(4) 0.000(3) 0.015(3) -0.004(3)
I1 0.0759(6) 0.0934(7) 0.0608(6) 0.0304(4) 0.0167(4) 0.0124(4)
N1 0.069(6) 0.030(4) 0.048(5) 0.007(4) 0.020(4) 0.000(3)
N2 0.025(3) 0.017(3) 0.030(3) 0.009(2) 0.010(3) 0.008(2)
N3 0.017(3) 0.023(3) 0.014(3) 0.012(2) 0.004(2) 0.007(2)
N4 0.026(3) 0.021(3) 0.013(3) 0.013(2) 0.004(2) 0.000(2)
N5 0.024(3) 0.019(3) 0.021(3) 0.011(2) 0.008(2) 0.002(2)
O1 0.035(3) 0.031(3) 0.025(3) 0.007(2) 0.009(2) 0.010(2)
O2 0.035(3) 0.034(3) 0.025(3) 0.023(2) 0.009(2) 0.005(2)
O3 0.062(4) 0.079(5) 0.046(4) 0.028(4) 0.015(3) -0.030(4)
O4 0.062(4) 0.048(3) 0.015(3) 0.009(3) 0.014(3) -0.004(2)
O5 0.068(4) 0.102(5) 0.044(4) 0.052(4) 0.047(4) 0.034(4)
O6 0.035(3) 0.050(3) 0.037(3) 0.013(3) 0.024(3) 0.027(3)

loop_
_atom_type_symbol
_atom_type_description
_atom_type_scat_dispersion_real
_atom_type_scat_dispersion_imag
_atom_type_scat_source
C C 0.0033 0.0016 'International Tables Vol C Tables 4.2.6.8 and 6.1.1.4'
H H 0.0000 0.0000 'International Tables Vol C Tables 4.2.6.8 and 6.1.1.4'
N N 0.0061 0.0033 'International Tables Vol C Tables 4.2.6.8 and 6.1.1.4'
O O 0.0106 0.0060 'International Tables Vol C Tables 4.2.6.8 and 6.1.1.4'
I I -0.4742 1.8119 'International Tables Vol C Tables 4.2.6.8 and 6.1.1.4'

loop_
_geom_angle_atom_site_label_1
_geom_angle_atom_site_label_2
_geom_angle_atom_site_label_3
_geom_angle
C2 C1 N1 124.7(9)
C2 C1 H1 117.6
N1 C1 H1 117.6
C1 C2 C3 119.9(9)
C1 C2 H2 120.0
C3 C2 H2 120.0
C2 C3 C6 121.1(8)
C2 C3 C4 116.5(7)
C6 C3 C4 122.4(7)
C5 C4 C3 117.4(8)
C5 C4 H4 121.3
C3 C4 H4 121.3
N1 C5 C4 126.4(8)
N1 C5 H5 116.8
C4 C5 H5 116.8
C7 C6 C3 176.1(8)
C6 C7 C8 178.0(9)
C9 C8 C13 120.7(7)
C9 C8 C7 120.0(7)
C13 C8 C7 119.2(7)
C8 C9 C10 119.8(7)
C8 C9 H9 120.1
C10 C9 H9 120.1
C11 C10 C9 119.0(8)
C11 C10 H10 120.5
C9 C10 H10 120.5
C10 C11 C12 122.0(7)
C10 C11 H11 119.0
C12 C11 H11 119.0
C11 C12 C13 119.6(7)
C11 C12 C14 117.9(7)
C13 C12 C14 122.5(6)
C12 C13 C8 118.9(6)
C12 C13 C15 122.1(6)
C8 C13 C15 118.7(6)
N2 C14 C12 113.8(6)
N2 C14 H14A 108.8
C12 C14 H14A 108.8
N2 C14 H14B 108.8
C12 C14 H14B 108.8
H14A C14 H14B 107.7
N3 C15 C13 116.2(5)
N3 C15 H15A 108.2
C13 C15 H15A 108.2
N3 C15 H15B 108.2
C13 C15 H15B 108.2
H15A C15 H15B 107.4
O1 C16 N2 127.0(6)
O1 C16 N4 125.5(6)
N2 C16 N4 107.4(5)
O2 C17 N5 125.5(7)
O2 C17 N3 127.1(7)
N5 C17 N3 107.3(6)
N2 C18 N3 113.9(5)
N2 C18 C22 103.0(5)
N3 C18 C22 103.4(5)
N2 C18 C19 109.3(5)
N3 C18 C19 113.7(5)
C22 C18 C19 112.9(5)
O3 C19 O4 126.4(7)
O3 C19 C18 120.4(7)
O4 C19 C18 113.2(6)
O4 C20 C21 110.3(4)
O4 C20 C21' 109.4(4)
C21 C20 C21' 30.2
O4 C20 H20A 109.6
C21 C20 H20A 109.6
C21' C20 H20A 132.8
O4 C20 H20B 109.6
C21 C20 H20B 109.6
C21' C20 H20B 82.4
H20A C20 H20B 108.1
O4 C20 H20C 110.4
C21 C20 H20C 82.1
C21' C20 H20C 109.9
H20A C20 H20C 29.8
H20B C20 H20C 130.5
O4 C20 H20D 109.8
C21 C20 H20D 131.3
C21' C20 H20D 109.1
H20A C20 H20D 81.3
H20B C20 H20D 29.1
H20C C20 H20D 108.3
C20 C21 H21A 109.5
C20 C21 H21B 109.5
C20 C21 H21C 109.5
C20 C21' H21D 109.5
C20 C21' H21E 109.5
H21D C21' H21E 109.5
C20 C21' H21F 109.5
H21D C21' H21F 109.5
H21E C21' H21F 109.5
N5 C22 N4 112.7(5)
N5 C22 C23 111.3(5)
N4 C22 C23 110.1(5)
N5 C22 C18 102.9(5)
N4 C22 C18 103.4(5)
C23 C22 C18 116.2(5)
O5 C23 O6 125.7(7)
O5 C23 C22 123.2(7)
O6 C23 C22 111.0(6)
O6 C24 C25' 110.9(3)
O6 C24 C25 108.5(3)
C25' C24 C25 21.1
O6 C24 H24A 110.0
C25' C24 H24A 90.0
C25 C24 H24A 110.0
O6 C24 H24B 110.0
C25' C24 H24B 125.1
C25 C24 H24B 110.0
H24A C24 H24B 108.4
O6 C24 H24C 109.3
C25' C24 H24C 109.3
C25 C24 H24C 127.6
H24A C24 H24C 21.3
H24B C24 H24C 89.4
O6 C24 H24D 109.8
C25' C24 H24D 109.3
C25 C24 H24D 91.5
H24A C24 H24D 124.8
H24B C24 H24D 20.4
H24C C24 H24D 108.0
C24 C25 H25A 109.5
C24 C25 H25B 109.5
C24 C25 H25C 109.5
C24 C25' H25D 109.5
C24 C25' H25E 109.5
H25D C25' H25E 109.5
C24 C25' H25F 109.5
H25D C25' H25F 109.5
H25E C25' H25F 109.5
N4 C26 C28 115.4(5)
N4 C26 H26A 108.4
C28 C26 H26A 108.4
N4 C26 H26B 108.4
C28 C26 H26B 108.4
H26A C26 H26B 107.5
N5 C27 C29 114.1(6)
N5 C27 H27A 108.7
C29 C27 H27A 108.7
N5 C27 H27B 108.7
C29 C27 H27B 108.7
H27A C27 H27B 107.6
C33 C28 C29 117.1(6)
C33 C28 C26 122.0(6)
C29 C28 C26 120.9(6)
C30 C29 C28 121.0(7)
C30 C29 C27 118.3(6)
C28 C29 C27 120.7(6)
C31 C30 C29 119.6(7)
C31 C30 H30 120.2
C29 C30 H30 120.2
C32 C31 C30 120.9(7)
C32 C31 H31 119.6
C30 C31 H31 119.6
C31 C32 C33 119.8(7)
C31 C32 H32 120.1
C33 C32 H32 120.1
C32 C33 C28 121.7(7)
C32 C33 I1 116.3(6)
C28 C33 I1 122.1(5)
C5 N1 C1 115.0(8)
C16 N2 C18 113.9(6)
C16 N2 C14 123.8(6)
C18 N2 C14 122.3(6)
C17 N3 C18 111.5(5)
C17 N3 C15 121.4(6)
C18 N3 C15 120.9(5)
C16 N4 C26 122.0(5)
C16 N4 C22 110.5(5)
C26 N4 C22 121.8(5)
C17 N5 C27 126.2(6)
C17 N5 C22 112.4(6)
C27 N5 C22 121.1(6)
C19 O4 C20 113.7(6)
C23 O6 C24 115.2(5)

loop_
_geom_bond_atom_site_label_1
_geom_bond_atom_site_label_2
_geom_bond_distance
C1 C2 1.348(15)
C1 N1 1.364(13)
C1 H1 0.9300
C2 C3 1.385(13)
C2 H2 0.9300
C3 C6 1.403(12)
C3 C4 1.415(10)
C4 C5 1.395(11)
C4 H4 0.9300
C5 N1 1.285(11)
C5 H5 0.9300
C6 C7 1.216(12)
C7 C8 1.421(11)
C8 C9 1.381(12)
C8 C13 1.406(10)
C9 C10 1.404(13)
C9 H9 0.9300
C10 C11 1.370(13)
C10 H10 0.9300
C11 C12 1.381(11)
C11 H11 0.9300
C12 C13 1.391(10)
C12 C14 1.514(10)
C13 C15 1.550(10)
C14 N2 1.468(10)
C14 H14A 0.9700
C14 H14B 0.9700
C15 N3 1.456(9)
C15 H15A 0.9700
C15 H15B 0.9700
C16 O1 1.209(8)
C16 N2 1.369(9)
C16 N4 1.388(9)
C17 O2 1.204(8)
C17 N5 1.377(10)
C17 N3 1.388(9)
C18 N2 1.421(9)
C18 N3 1.440(8)
C18 C22 1.550(10)
C18 C19 1.571(10)
C19 O3 1.201(10)
C19 O4 1.273(9)
C20 O4 1.474(8)
C20 C21 1.5038
C20 C21' 1.5111
C20 H20A 0.9700
C20 H20B 0.9700
C20 H20C 0.9700
C20 H20D 0.9700
C21 H21A 0.9600
C21 H21B 0.9600
C21 H21C 0.9600
C21' H21D 0.9600
C21' H21E 0.9600
C21' H21F 0.9600
C22 N5 1.453(8)
C22 N4 1.458(8)
C22 C23 1.534(10)
C23 O5 1.181(10)
C23 O6 1.300(9)
C24 O6 1.469(6)
C24 C25' 1.5030
C24 C25 1.5208
C24 H24A 0.9700
C24 H24B 0.9700
C24 H24C 0.9700
C24 H24D 0.9700
C25 H25A 0.9600
C25 H25B 0.9600
C25 H25C 0.9600
C25' H25D 0.9600
C25' H25E 0.9600
C25' H25F 0.9600
C26 N4 1.446(8)
C26 C28 1.517(9)
C26 H26A 0.9700
C26 H26B 0.9700
C27 N5 1.441(9)
C27 C29 1.519(10)
C27 H27A 0.9700
C27 H27B 0.9700
C28 C33 1.406(10)
C28 C29 1.415(9)
C29 C30 1.404(10)
C30 C31 1.390(11)
C30 H30 0.9300
C31 C32 1.368(11)
C31 H31 0.9300
C32 C33 1.400(11)
C32 H32 0.9300
C33 I1 1.870(7)

loop_
_geom_hbond_atom_site_label_D
_geom_hbond_atom_site_label_H
_geom_hbond_atom_site_label_A
_geom_hbond_site_symmetry_A
_geom_hbond_distance_DH
_geom_hbond_distance_HA
_geom_hbond_distance_DA
_geom_hbond_angle_DHA
_geom_hbond_publ_flag
C26 H26A I1 . 0.97 2.62 3.217(7) 119.7 ?
C14 H14A N1 2_666 0.97 2.55 3.480(12) 160.4 yes
C25 H25B O1 6_566 0.96 2.49 3.403(8) 158.5 yes
C32 H32 O5 6_565 0.93 2.55 3.153(10) 122.7 yes

loop_
_geom_torsion_atom_site_label_1
_geom_torsion_atom_site_label_2
_geom_torsion_atom_site_label_3
_geom_torsion_atom_site_label_4
_geom_torsion
N1 C1 C2 C3 0.9(15)
C1 C2 C3 C6 -179.6(8)
C1 C2 C3 C4 -2.3(13)
C2 C3 C4 C5 1.7(11)
C6 C3 C4 C5 178.9(7)
C3 C4 C5 N1 0.4(13)
C2 C3 C6 C7 -1(13)
C4 C3 C6 C7 -18E1(10)
C3 C6 C7 C8 -5E1(3)
C6 C7 C8 C9 -7E1(2)
C6 C7 C8 C13 11E1(2)
C13 C8 C9 C10 0.4(12)
C7 C8 C9 C10 178.6(8)
C8 C9 C10 C11 -2.1(13)
C9 C10 C11 C12 3.3(13)
C10 C11 C12 C13 -2.7(12)
C10 C11 C12 C14 175.6(8)
C11 C12 C13 C8 0.9(10)
C14 C12 C13 C8 -177.3(7)
C11 C12 C13 C15 174.7(7)
C14 C12 C13 C15 -3.5(10)
C9 C8 C13 C12 0.2(10)
C7 C8 C13 C12 -178.0(7)
C9 C8 C13 C15 -173.9(7)
C7 C8 C13 C15 7.9(10)
C11 C12 C14 N2 129.3(7)
C13 C12 C14 N2 -52.4(10)
C12 C13 C15 N3 57.1(9)
C8 C13 C15 N3 -129.1(7)
N2 C18 C19 O3 25.6(10)
N3 C18 C19 O3 154.2(8)
C22 C18 C19 O3 -88.4(9)
N2 C18 C19 O4 -153.2(6)
N3 C18 C19 O4 -24.6(9)
C22 C18 C19 O4 92.8(7)
N2 C18 C22 N5 107.1(5)
N3 C18 C22 N5 -11.8(6)
C19 C18 C22 N5 -135.1(6)
N2 C18 C22 N4 -10.3(6)
N3 C18 C22 N4 -129.2(5)
C19 C18 C22 N4 107.5(6)
N2 C18 C22 C23 -131.1(6)
N3 C18 C22 C23 110.1(6)
C19 C18 C22 C23 -13.3(8)
N5 C22 C23 O5 -146.3(8)
N4 C22 C23 O5 -20.7(10)
C18 C22 C23 O5 96.4(9)
N5 C22 C23 O6 36.8(8)
N4 C22 C23 O6 162.4(6)
C18 C22 C23 O6 -80.5(7)
N4 C26 C28 C33 -122.6(7)
N4 C26 C28 C29 57.9(9)
C33 C28 C29 C30 -1.4(10)
C26 C28 C29 C30 178.1(6)
C33 C28 C29 C27 -179.0(6)
C26 C28 C29 C27 0.5(10)
N5 C27 C29 C30 122.6(7)
N5 C27 C29 C28 -59.8(9)
C28 C29 C30 C31 0.5(11)
C27 C29 C30 C31 178.1(7)
C29 C30 C31 C32 0.6(12)
C30 C31 C32 C33 -0.7(12)
C31 C32 C33 C28 -0.3(11)
C31 C32 C33 I1 -179.2(6)
C29 C28 C33 C32 1.4(10)
C26 C28 C33 C32 -178.1(7)
C29 C28 C33 I1 -179.9(5)
C26 C28 C33 I1 0.6(10)
C4 C5 N1 C1 -1.8(13)
C2 C1 N1 C5 1.1(14)
O1 C16 N2 C18 -178.2(6)
N4 C16 N2 C18 4.9(7)
O1 C16 N2 C14 0.7(10)
N4 C16 N2 C14 -176.3(6)
N3 C18 N2 C16 115.0(6)
C22 C18 N2 C16 3.8(7)
C19 C18 N2 C16 -116.5(6)
N3 C18 N2 C14 -63.9(8)
C22 C18 N2 C14 -175.1(6)
C19 C18 N2 C14 64.6(8)
C12 C14 N2 C16 -101.3(8)
C12 C14 N2 C18 77.5(9)
O2 C17 N3 C18 168.8(6)
N5 C17 N3 C18 -14.7(7)
O2 C17 N3 C15 16.2(10)
N5 C17 N3 C15 -167.2(5)
N2 C18 N3 C17 -94.5(7)
C22 C18 N3 C17 16.5(7)
C19 C18 N3 C17 139.3(6)
N2 C18 N3 C15 58.2(8)
C22 C18 N3 C15 169.2(5)
C19 C18 N3 C15 -68.0(8)
C13 C15 N3 C17 79.0(7)
C13 C15 N3 C18 -71.0(8)
O1 C16 N4 C26 16.9(9)
N2 C16 N4 C26 -166.1(5)
O1 C16 N4 C22 170.8(6)
N2 C16 N4 C22 -12.2(7)
C28 C26 N4 C16 75.6(7)
C28 C26 N4 C22 -75.4(8)
N5 C22 N4 C16 -96.4(6)
C23 C22 N4 C16 138.8(6)
C18 C22 N4 C16 14.0(6)
N5 C22 N4 C26 57.6(8)
C23 C22 N4 C26 -67.2(7)
C18 C22 N4 C26 168.0(5)
O2 C17 N5 C27 -3.3(11)
N3 C17 N5 C27 -179.9(6)
O2 C17 N5 C22 -177.3(6)
N3 C17 N5 C22 6.1(7)
C29 C27 N5 C17 -94.3(8)
C29 C27 N5 C22 79.2(8)
N4 C22 N5 C17 114.5(6)
C23 C22 N5 C17 -121.3(6)
C18 C22 N5 C17 3.8(7)
N4 C22 N5 C27 -59.8(8)
C23 C22 N5 C27 64.4(7)
C18 C22 N5 C27 -170.5(5)
O3 C19 O4 C20 4.2(13)
C18 C19 O4 C20 -177.2(7)
C21 C20 O4 C19 162.9(5)
C21' C20 O4 C19 -165.0(5)
O5 C23 O6 C24 -3.0(12)
C22 C23 O6 C24 173.8(6)
C25' C24 O6 C23 160.6(5)
C25 C24 O6 C23 -177.0(5)
